data_2219949
loop_
_publ_author_name
'Choi, Jong-Ha'
'Lee, Sang Hak'
'Lee, Uk'

_publ_section_title
;<i>trans</i>-Dichloridobis(2,2-dimethylpropane-1,3-diamine-\k^2^<i>N</i>,<i>N</i>')chromium(III)
 perchlorate
;
_journal_coeditor_code NG2499
_journal_issue 11
_journal_name_full 'Acta Crystallographica Section E'
_journal_page_first m1429
_journal_paper_doi 10.1107/S1600536808032911
_journal_volume 64
_journal_year 2008
_chemical_formula_iupac '[Cr Cl2 (C5 H14 N2)2] Cl O4'
_chemical_formula_moiety 'C10 H28 Cl2 Cr N4 +, Cl O4 -'
_chemical_formula_sum 'C10 H28 Cl3 Cr N4 O4'
_chemical_formula_weight 426.71
_chemical_name_systematic
;
<i>trans</i>-Dichloridobis(2,2-dimethylpropane-1,3-diamine-
\k^2^<i>N</i>,<i>N</i>')chromium(III) perchlorate
;
_space_group_IT_number 14
_symmetry_cell_setting monoclinic
_symmetry_space_group_name_Hall '-P 2ybc'
_symmetry_space_group_name_H-M 'P 1 21/c 1'
_atom_sites_solution_hydrogens geom
_atom_sites_solution_primary direct
_atom_sites_solution_secondary difmap
_cell_angle_alpha 90.00
_cell_angle_beta 100.249(9)
_cell_angle_gamma 90.00
_cell_formula_units_Z 4
_cell_length_a 6.6373(6)
_cell_length_b 20.767(2)
_cell_length_c 13.878(2)
_cell_measurement_reflns_used 54
_cell_measurement_temperature 298(2)
_cell_measurement_theta_max 10.4
_cell_measurement_theta_min 9.5
_cell_volume 1882.4(4)
_computing_cell_refinement 'STADI-4 (Stoe & Cie, 1996)'
_computing_data_collection 'STADI-4 (Stoe & Cie, 1996)'
_computing_data_reduction 'X-RED (Stoe & Cie, 1996)'
_computing_molecular_graphics 'ORTEP-3 (Farrugia, 1997)'
_computing_publication_material 'SHELXL97 (Sheldrick, 2008)'
_computing_structure_refinement 'SHELXL97 (Sheldrick, 2008)'
_computing_structure_solution 'SHELXS97 (Sheldrick, 2008)'
_diffrn_ambient_temperature 298(2)
_diffrn_measured_fraction_theta_full 0.995
_diffrn_measured_fraction_theta_max 0.995
_diffrn_measurement_device_type 'Stoe Stadi-4'
_diffrn_measurement_method \w/2-\q
_diffrn_radiation_monochromator graphite
_diffrn_radiation_source 'fine-focus sealed tube'
_diffrn_radiation_type MoK\a
_diffrn_radiation_wavelength 0.71069
_diffrn_reflns_av_R_equivalents 0.0000
_diffrn_reflns_av_sigmaI/netI 0.0252
_diffrn_reflns_limit_h_max 8
_diffrn_reflns_limit_h_min -8
_diffrn_reflns_limit_k_max 26
_diffrn_reflns_limit_k_min 0
_diffrn_reflns_limit_l_max 18
_diffrn_reflns_limit_l_min 0
_diffrn_reflns_number 4305
_diffrn_reflns_theta_full 27.49
_diffrn_reflns_theta_max 27.49
_diffrn_reflns_theta_min 1.78
_diffrn_standards_decay_% 2.7
_diffrn_standards_interval_time 60
_diffrn_standards_number 3
_exptl_absorpt_coefficient_mu 1.053
_exptl_absorpt_correction_T_max 0.9421
_exptl_absorpt_correction_T_min 0.8048
_exptl_absorpt_correction_type numerical
_exptl_absorpt_process_details '(X-SHAPE; Stoe & Cie, 1996)'
_exptl_crystal_colour green
_exptl_crystal_density_diffrn 1.506
_exptl_crystal_density_method 'not measured'
_exptl_crystal_description block
_exptl_crystal_F_000 892
_exptl_crystal_size_max 0.32
_exptl_crystal_size_mid 0.30
_exptl_crystal_size_min 0.25
_refine_diff_density_max 0.540
_refine_diff_density_min -0.813
_refine_ls_extinction_method none
_refine_ls_goodness_of_fit_ref 1.110
_refine_ls_hydrogen_treatment constr
_refine_ls_matrix_type full
_refine_ls_number_parameters 217
_refine_ls_number_reflns 4305
_refine_ls_number_restraints 0
_refine_ls_restrained_S_all 1.110
_refine_ls_R_factor_all 0.0680
_refine_ls_R_factor_gt 0.0512
_refine_ls_shift/su_max_lt 0.001
_refine_ls_shift/su_mean 0.000
_refine_ls_structure_factor_coef Fsqd
_refine_ls_weighting_details 'calc w=1/[\s^2^(Fo^2^)+(0.0733P)^2^+1.4729P] where P=(Fo^2^+2Fc^2^)/3'
_refine_ls_weighting_scheme calc
_refine_ls_wR_factor_gt 0.1296
_refine_ls_wR_factor_ref 0.1463
_reflns_number_gt 3453
_reflns_number_total 4305
_reflns_threshold_expression I>2\s(I)
_cod_data_source_file ng2499.cif
_cod_data_source_block I
_cod_depositor_comments
;
The following automatic conversions were performed:
'_exptl_absorpt_correction_type' value 'Numerical' changed to 'numerical'
according to '/home/saulius/struct/CIF-dictionaries/cif_core.dic'
dictionary named 'cif_core.dic' version 2.4.1 from 2010-06-29.

Automatic conversion script
Id: cif_fix_enum 1527 2010-12-29 10:47:43Z saulius 

The following automatic conversions were performed:

'_exptl_absorpt_correction_type' value 'Numerical' changed to
'numerical' according to
/home/saulius/struct/CIF-dictionaries/cif_core.dic dictionary named
'cif_core.dic' version 2.4.1 from 2010-06-29.

Automatic conversion script
Id: cif_fix_values 1715 2011-07-08 13:25:40Z adriana 
;
_cod_original_sg_symbol_Hall -P_2ybc
_cod_original_sg_symbol_H-M 'P 21/c'
_cod_database_code 2219949
_cod_database_fobs_code 2219949

loop_
_symmetry_equiv_pos_as_xyz
'x, y, z'
'-x, y+1/2, -z+1/2'
'-x, -y, -z'
'x, -y-1/2, z-1/2'

loop_
_atom_site_type_symbol
_atom_site_label
_atom_site_fract_x
_atom_site_fract_y
_atom_site_fract_z
_atom_site_U_iso_or_equiv
_atom_site_adp_type
_atom_site_calc_flag
_atom_site_refinement_flags
_atom_site_occupancy
Cr Cr 0.43254(6) 0.23278(2) 0.57694(3) 0.03056(15) Uani d . 1
Cl Cl1 0.67222(13) 0.25634(5) 0.47898(7) 0.0540(2) Uani d . 1
Cl Cl2 0.18895(12) 0.21076(4) 0.67312(7) 0.0493(2) Uani d . 1
Cl Cl3A 0.9541(3) 0.11988(10) 0.31249(14) 0.0471(4) Uani d P 0.60
Cl Cl3B 0.8697(4) 0.11095(15) 0.3227(2) 0.0434(6) Uani d P 0.40
O O4B 0.6845(14) 0.1083(5) 0.3541(7) 0.096(3) Uani d P 0.40
O O4A 1.1593(9) 0.1344(3) 0.3048(5) 0.0913(18) Uani d P 0.60
O O1 0.8766(6) 0.06609(19) 0.2505(3) 0.0957(12) Uani d . 1
O O2 0.8510(7) 0.1748(2) 0.2793(3) 0.1124(15) Uani d . 1
O O3 0.9840(9) 0.1052(3) 0.4093(3) 0.140(2) Uani d . 1
N N1 0.6658(4) 0.20091(13) 0.6894(2) 0.0420(6) Uani d . 1
H H1AN 0.7834 0.2010 0.6656 0.050 Uiso calc R 1
H H1BN 0.6795 0.2305 0.7375 0.050 Uiso calc R 1
N N2 0.4181(4) 0.13895(13) 0.5210(2) 0.0466(7) Uani d . 1
H H2AN 0.2998 0.1354 0.4782 0.056 Uiso calc R 1
H H2BN 0.5200 0.1348 0.4865 0.056 Uiso calc R 1
N N3 0.1983(4) 0.26418(12) 0.46576(19) 0.0385(6) Uani d . 1
H H3AN 0.1880 0.2354 0.4167 0.046 Uiso calc R 1
H H3BN 0.0806 0.2622 0.4893 0.046 Uiso calc R 1
N N4 0.4506(4) 0.32609(13) 0.6350(2) 0.0448(6) Uani d . 1
H H4AN 0.3526 0.3297 0.6719 0.054 Uiso calc R 1
H H4BN 0.5717 0.3295 0.6758 0.054 Uiso calc R 1
C C1 0.6476(5) 0.13679(16) 0.7353(2) 0.0444(7) Uani d . 1
H H1A 0.5282 0.1372 0.7667 0.053 Uiso calc R 1
H H1B 0.7668 0.1302 0.7860 0.053 Uiso calc R 1
C C2 0.6295(5) 0.07995(15) 0.6641(3) 0.0411(7) Uani d . 1
C C3 0.6162(7) 0.01867(19) 0.7255(3) 0.0644(11) Uani d . 1
H H3A 0.6049 -0.0184 0.6836 0.077 Uiso calc R 1
H H3B 0.4982 0.0212 0.7565 0.077 Uiso calc R 1
H H3C 0.7374 0.0151 0.7746 0.077 Uiso calc R 1
C C4 0.8169(6) 0.07509(19) 0.6154(3) 0.0569(9) Uani d . 1
H H4A 0.8011 0.0393 0.5708 0.068 Uiso calc R 1
H H4B 0.9368 0.0688 0.6645 0.068 Uiso calc R 1
H H4C 0.8311 0.1141 0.5801 0.068 Uiso calc R 1
C C5 0.4308(5) 0.08283(16) 0.5890(3) 0.0495(8) Uani d . 1
H H5A 0.4181 0.0435 0.5507 0.059 Uiso calc R 1
H H5B 0.3161 0.0846 0.6235 0.059 Uiso calc R 1
C C6 0.2096(5) 0.32895(16) 0.4223(2) 0.0441(7) Uani d . 1
H H6A 0.0874 0.3356 0.3735 0.053 Uiso calc R 1
H H6B 0.3261 0.3300 0.3889 0.053 Uiso calc R 1
C C7 0.2293(5) 0.38464(15) 0.4953(2) 0.0410(7) Uani d . 1
C C8 0.2337(8) 0.4469(2) 0.4358(4) 0.0715(12) Uani d . 1
H H8A 0.2455 0.4833 0.4791 0.086 Uiso calc R 1
H H8B 0.1095 0.4503 0.3886 0.086 Uiso calc R 1
H H8C 0.3488 0.4459 0.4026 0.086 Uiso calc R 1
C C9 0.4311(5) 0.38267(15) 0.5681(3) 0.0469(8) Uani d . 1
H H9A 0.5435 0.3821 0.5320 0.056 Uiso calc R 1
H H9B 0.4433 0.4217 0.6071 0.056 Uiso calc R 1
C C10 0.0472(6) 0.38715(19) 0.5480(3) 0.0571(9) Uani d . 1
H H10A 0.0640 0.4224 0.5935 0.069 Uiso calc R 1
H H10B 0.0388 0.3475 0.5827 0.069 Uiso calc R 1
H H10C -0.0762 0.3932 0.5010 0.069 Uiso calc R 1

loop_
_atom_site_aniso_label
_atom_site_aniso_U_11
_atom_site_aniso_U_22
_atom_site_aniso_U_33
_atom_site_aniso_U_12
_atom_site_aniso_U_13
_atom_site_aniso_U_23
Cr 0.0243(2) 0.0293(2) 0.0375(3) 0.00052(16) 0.00378(17) -0.00218(18)
Cl1 0.0375(4) 0.0574(5) 0.0726(6) 0.0075(4) 0.0244(4) 0.0073(4)
Cl2 0.0377(4) 0.0561(5) 0.0578(5) 0.0062(3) 0.0185(4) 0.0123(4)
Cl3A 0.0561(12) 0.0449(9) 0.0375(8) 0.0080(9) 0.0011(9) -0.0001(6)
Cl3B 0.0381(13) 0.0507(14) 0.0405(12) 0.0016(11) 0.0046(11) 0.0027(9)
O4B 0.077(5) 0.122(8) 0.096(6) -0.025(5) 0.034(5) -0.052(6)
O4A 0.065(3) 0.100(4) 0.099(4) -0.011(3) -0.013(3) 0.000(4)
O1 0.110(3) 0.091(3) 0.092(2) -0.029(2) 0.034(2) -0.038(2)
O2 0.126(3) 0.077(2) 0.122(3) 0.025(2) -0.010(3) 0.024(2)
O3 0.167(5) 0.178(5) 0.062(2) 0.004(4) -0.019(3) 0.017(3)
N1 0.0319(12) 0.0373(13) 0.0526(16) 0.0014(10) -0.0036(11) -0.0012(12)
N2 0.0489(15) 0.0369(14) 0.0502(16) 0.0038(12) -0.0017(12) -0.0068(12)
N3 0.0332(12) 0.0391(14) 0.0420(14) 0.0029(10) 0.0031(10) -0.0021(11)
N4 0.0485(15) 0.0358(13) 0.0460(15) 0.0014(11) -0.0029(12) -0.0048(12)
C1 0.0439(17) 0.0408(17) 0.0467(17) 0.0064(13) 0.0035(14) 0.0064(14)
C2 0.0373(15) 0.0323(15) 0.0554(19) 0.0035(12) 0.0126(13) 0.0059(13)
C3 0.070(3) 0.044(2) 0.084(3) 0.0058(18) 0.024(2) 0.0195(19)
C4 0.0474(19) 0.053(2) 0.076(3) 0.0068(16) 0.0259(18) 0.0017(19)
C5 0.0434(17) 0.0322(16) 0.071(2) -0.0017(13) 0.0040(16) -0.0052(15)
C6 0.0467(17) 0.0487(18) 0.0371(16) 0.0131(14) 0.0080(13) 0.0041(14)
C7 0.0417(16) 0.0352(15) 0.0479(17) 0.0068(12) 0.0133(13) 0.0069(13)
C8 0.083(3) 0.045(2) 0.086(3) 0.007(2) 0.015(2) 0.022(2)
C9 0.0448(18) 0.0321(15) 0.064(2) -0.0009(13) 0.0094(16) -0.0003(14)
C10 0.049(2) 0.052(2) 0.077(3) 0.0090(16) 0.0259(19) -0.0037(18)

loop_
_atom_type_symbol
_atom_type_description
_atom_type_scat_dispersion_real
_atom_type_scat_dispersion_imag
_atom_type_scat_source
C C 0.0033 0.0016 'International Tables Vol C Tables 4.2.6.8 and 6.1.1.4'
H H 0.0000 0.0000 'International Tables Vol C Tables 4.2.6.8 and 6.1.1.4'
N N 0.0061 0.0033 'International Tables Vol C Tables 4.2.6.8 and 6.1.1.4'
O O 0.0106 0.0060 'International Tables Vol C Tables 4.2.6.8 and 6.1.1.4'
Cl Cl 0.1484 0.1585 'International Tables Vol C Tables 4.2.6.8 and 6.1.1.4'
Cr Cr 0.3209 0.6236 'International Tables Vol C Tables 4.2.6.8 and 6.1.1.4'

loop_
_geom_angle_atom_site_label_1
_geom_angle_atom_site_label_2
_geom_angle_atom_site_label_3
_geom_angle
N3 Cr N2 92.17(10)
N3 Cr N4 88.82(10)
N2 Cr N4 179.01(11)
N3 Cr N1 179.46(11)
N2 Cr N1 87.78(11)
N4 Cr N1 91.24(11)
N3 Cr Cl2 89.04(8)
N2 Cr Cl2 92.25(9)
N4 Cr Cl2 87.65(9)
N1 Cr Cl2 90.42(8)
N3 Cr Cl1 89.95(8)
N2 Cr Cl1 88.28(9)
N4 Cr Cl1 91.84(9)
N1 Cr Cl1 90.59(8)
Cl2 Cr Cl1 178.87(4)
O3 Cl3A O2 119.8(4)
Cl3B Cl3A O4A 170.0(5)
O3 Cl3A O4A 98.6(4)
O2 Cl3A O4A 103.2(4)
O3 Cl3A O1 112.9(3)
O2 Cl3A O1 109.9(3)
O4A Cl3A O1 111.3(3)
O3 Cl3A O4B 70.5(4)
O2 Cl3A O4B 77.1(4)
O4A Cl3A O4B 166.7(4)
O1 Cl3A O4B 80.6(3)
O3 Cl3B O1 121.3(4)
O3 Cl3B O4B 96.3(5)
O1 Cl3B O4B 110.6(4)
O3 Cl3B O2 117.1(4)
O1 Cl3B O2 109.2(3)
O4B Cl3B O2 98.8(6)
O3 Cl3B O4A 74.2(3)
O1 Cl3B O4A 85.3(3)
O4B Cl3B O4A 164.1(5)
O2 Cl3B O4A 75.2(3)
C1 N1 Cr 119.62(19)
C1 N1 H1AN 107.4
Cr N1 H1AN 107.4
C1 N1 H1BN 107.4
Cr N1 H1BN 107.4
H1AN N1 H1BN 106.9
C5 N2 Cr 119.9(2)
C5 N2 H2AN 107.3
Cr N2 H2AN 107.3
C5 N2 H2BN 107.3
Cr N2 H2BN 107.3
H2AN N2 H2BN 106.9
C6 N3 Cr 119.9(2)
C6 N3 H3AN 107.3
Cr N3 H3AN 107.3
C6 N3 H3BN 107.3
Cr N3 H3BN 107.3
H3AN N3 H3BN 106.9
C9 N4 Cr 119.9(2)
C9 N4 H4AN 107.4
Cr N4 H4AN 107.4
C9 N4 H4BN 107.4
Cr N4 H4BN 107.4
H4AN N4 H4BN 106.9
N1 C1 C2 114.6(3)
N1 C1 H1A 108.6
C2 C1 H1A 108.6
N1 C1 H1B 108.6
C2 C1 H1B 108.6
H1A C1 H1B 107.6
C4 C2 C5 111.9(3)
C4 C2 C1 111.2(3)
C5 C2 C1 111.7(3)
C4 C2 C3 108.8(3)
C5 C2 C3 106.4(3)
C1 C2 C3 106.6(3)
C2 C3 H3A 109.5
C2 C3 H3B 109.5
H3A C3 H3B 109.5
C2 C3 H3C 109.5
H3A C3 H3C 109.5
H3B C3 H3C 109.5
C2 C4 H4A 109.5
C2 C4 H4B 109.5
H4A C4 H4B 109.5
C2 C4 H4C 109.5
H4A C4 H4C 109.5
H4B C4 H4C 109.5
N2 C5 C2 114.0(3)
N2 C5 H5A 108.8
C2 C5 H5A 108.8
N2 C5 H5B 108.8
C2 C5 H5B 108.8
H5A C5 H5B 107.7
N3 C6 C7 115.0(3)
N3 C6 H6A 108.5
C7 C6 H6A 108.5
N3 C6 H6B 108.5
C7 C6 H6B 108.5
H6A C6 H6B 107.5
C10 C7 C6 111.3(3)
C10 C7 C9 111.2(3)
C6 C7 C9 112.3(3)
C10 C7 C8 108.8(3)
C6 C7 C8 106.7(3)
C9 C7 C8 106.2(3)
C7 C8 H8A 109.5
C7 C8 H8B 109.5
H8A C8 H8B 109.5
C7 C8 H8C 109.5
H8A C8 H8C 109.5
H8B C8 H8C 109.5
N4 C9 C7 113.7(3)
N4 C9 H9A 108.8
C7 C9 H9A 108.8
N4 C9 H9B 108.8
C7 C9 H9B 108.8
H9A C9 H9B 107.7
C7 C10 H10A 109.5
C7 C10 H10B 109.5
H10A C10 H10B 109.5
C7 C10 H10C 109.5
H10A C10 H10C 109.5
H10B C10 H10C 109.5

loop_
_geom_bond_atom_site_label_1
_geom_bond_atom_site_label_2
_geom_bond_distance
Cr N3 2.090(3)
Cr N2 2.093(3)
Cr N4 2.094(3)
Cr N1 2.100(3)
Cr Cl2 2.3179(9)
Cr Cl1 2.3212(9)
Cl3A Cl3B 0.629(2)
Cl3A O3 1.357(4)
Cl3A O2 1.368(4)
Cl3A O4A 1.418(6)
Cl3A O1 1.447(4)
Cl3B O3 1.308(5)
Cl3B O1 1.374(5)
Cl3B O4B 1.377(9)
Cl3B O2 1.453(5)
N1 C1 1.490(4)
N1 H1AN 0.9000
N1 H1BN 0.9000
N2 C5 1.492(4)
N2 H2AN 0.9000
N2 H2BN 0.9000
N3 C6 1.481(4)
N3 H3AN 0.9000
N3 H3BN 0.9000
N4 C9 1.488(4)
N4 H4AN 0.9000
N4 H4BN 0.9000
C1 C2 1.530(5)
C1 H1A 0.9700
C1 H1B 0.9700
C2 C4 1.522(4)
C2 C5 1.530(5)
C2 C3 1.543(5)
C3 H3A 0.9600
C3 H3B 0.9600
C3 H3C 0.9600
C4 H4A 0.9600
C4 H4B 0.9600
C4 H4C 0.9600
C5 H5A 0.9700
C5 H5B 0.9700
C6 C7 1.528(5)
C6 H6A 0.9700
C6 H6B 0.9700
C7 C10 1.520(5)
C7 C9 1.528(5)
C7 C8 1.537(5)
C8 H8A 0.9600
C8 H8B 0.9600
C8 H8C 0.9600
C9 H9A 0.9700
C9 H9B 0.9700
C10 H10A 0.9600
C10 H10B 0.9600
C10 H10C 0.9600

loop_
_geom_hbond_atom_site_label_D
_geom_hbond_atom_site_label_H
_geom_hbond_atom_site_label_A
_geom_hbond_site_symmetry_A
_geom_hbond_distance_DH
_geom_hbond_distance_HA
_geom_hbond_distance_DA
_geom_hbond_angle_DHA
N1 H1BN O2 4_566 0.90 2.29 3.030(5) 138.9
N2 H2AN O3 1_455 0.90 2.23 3.099(6) 161.5
N2 H2AN O4A 1_455 0.90 2.42 3.183(6) 142.5
N2 H2BN O4B . 0.90 2.36 3.217(9) 158.7
N3 H3AN O4A 1_455 0.90 2.60 3.482(7) 167.7
N4 H4BN O2 4_566 0.90 2.14 3.030(5) 172.4
N4 H4AN O4A 4_466 0.90 2.54 3.403(8) 161.4
N1 H1AN Cl2 1_655 0.90 2.68 3.525(3) 156.2
N3 H3BN Cl1 1_455 0.90 2.69 3.533(3) 156.1

loop_
_geom_torsion_atom_site_label_1
_geom_torsion_atom_site_label_2
_geom_torsion_atom_site_label_3
_geom_torsion_atom_site_label_4
_geom_torsion
O2 Cl3A Cl3B O3 -123.6(4)
O4A Cl3A Cl3B O3 20(3)
O1 Cl3A Cl3B O3 123.2(4)
O4B Cl3A Cl3B O3 -80(3)
O3 Cl3A Cl3B O1 -123.2(4)
O2 Cl3A Cl3B O1 113.2(3)
O4A Cl3A Cl3B O1 -103(3)
O4B Cl3A Cl3B O1 157(3)
O3 Cl3A Cl3B O4B 80(3)
O2 Cl3A Cl3B O4B -43(3)
O4A Cl3A Cl3B O4B 100(4)
O1 Cl3A Cl3B O4B -157(3)
O3 Cl3A Cl3B O2 123.6(4)
O4A Cl3A Cl3B O2 143(3)
O1 Cl3A Cl3B O2 -113.2(3)
O4B Cl3A Cl3B O2 43(3)
O3 Cl3A Cl3B O4A -20(3)
O2 Cl3A Cl3B O4A -143(3)
O1 Cl3A Cl3B O4A 103(3)
O4B Cl3A Cl3B O4A -100(4)
O3 Cl3B O4B Cl3A 78(3)
O1 Cl3B O4B Cl3A -155(3)
O2 Cl3B O4B Cl3A -41(2)
O4A Cl3B O4B Cl3A 25.7(16)
O3 Cl3A O4B Cl3B -96(3)
O2 Cl3A O4B Cl3B 135(3)
O4A Cl3A O4B Cl3B -132(3)
O1 Cl3A O4B Cl3B 22(2)
O3 Cl3A O4A Cl3B 19(3)
O2 Cl3A O4A Cl3B 142(3)
O1 Cl3A O4A Cl3B -100(3)
O4B Cl3A O4A Cl3B 53(3)
O3 Cl3B O4A Cl3A -160(3)
O1 Cl3B O4A Cl3A 76(3)
O4B Cl3B O4A Cl3A -105(4)
O2 Cl3B O4A Cl3A -35(3)
O3 Cl3B O1 Cl3A -75.2(5)
O4B Cl3B O1 Cl3A 173.4(8)
O2 Cl3B O1 Cl3A 65.8(4)
O4A Cl3B O1 Cl3A -6.8(4)
O3 Cl3A O1 Cl3B 59.8(5)
O2 Cl3A O1 Cl3B -76.8(5)
O4A Cl3A O1 Cl3B 169.6(6)
O4B Cl3A O1 Cl3B -4.3(5)
O3 Cl3A O2 Cl3B -65.8(5)
O4A Cl3A O2 Cl3B -173.9(6)
O1 Cl3A O2 Cl3B 67.3(4)
O4B Cl3A O2 Cl3B -7.5(5)
O3 Cl3B O2 Cl3A 67.5(5)
O1 Cl3B O2 Cl3A -75.3(4)
O4B Cl3B O2 Cl3A 169.2(6)
O4A Cl3B O2 Cl3A 4.3(4)
O1 Cl3B O3 Cl3A 76.7(5)
O4B Cl3B O3 Cl3A -164.5(7)
O2 Cl3B O3 Cl3A -61.3(5)
O4A Cl3B O3 Cl3A 2.4(4)
O2 Cl3A O3 Cl3B 72.8(5)
O4A Cl3A O3 Cl3B -176.6(6)
O1 Cl3A O3 Cl3B -59.0(5)
O4B Cl3A O3 Cl3B 11.2(5)
N2 Cr N1 C1 -41.0(2)
N4 Cr N1 C1 138.9(2)
Cl2 Cr N1 C1 51.3(2)
Cl1 Cr N1 C1 -129.2(2)
N3 Cr N2 C5 -137.9(2)
N1 Cr N2 C5 41.6(2)
Cl2 Cr N2 C5 -48.8(2)
Cl1 Cr N2 C5 132.2(2)
N2 Cr N3 C6 -141.5(2)
N4 Cr N3 C6 38.6(2)
Cl2 Cr N3 C6 126.3(2)
Cl1 Cr N3 C6 -53.2(2)
N3 Cr N4 C9 -39.7(2)
N1 Cr N4 C9 140.8(2)
Cl2 Cr N4 C9 -128.8(2)
Cl1 Cr N4 C9 50.2(2)
Cr N1 C1 C2 59.1(3)
N1 C1 C2 C4 60.6(4)
N1 C1 C2 C5 -65.2(4)
N1 C1 C2 C3 179.0(3)
Cr N2 C5 C2 -60.0(4)
C4 C2 C5 N2 -60.1(4)
C1 C2 C5 N2 65.2(4)
C3 C2 C5 N2 -178.8(3)
Cr N3 C6 C7 -56.9(3)
N3 C6 C7 C10 -60.2(4)
N3 C6 C7 C9 65.2(4)
N3 C6 C7 C8 -178.8(3)
Cr N4 C9 C7 58.7(3)
C10 C7 C9 N4 59.8(4)
C6 C7 C9 N4 -65.7(4)
C8 C7 C9 N4 178.0(3)
